data_7114219
loop_
_publ_author_name
'Akdas, Huriey'
'Graf, Ernest'
'Hosseini, Mir Wais'
'De Cian, Andr\'e'
'Bilyk, Alex'
'Skelton, Brian W.'
'Koutsantonis, George A.'
'Murray, Ian'
'Harrowfield, Jack M.'
'White, Allan H.'

_publ_section_title
;
 Koilands from thiophiles: mercury(ii) clusters from thiacalixarenes
;
_journal_issue 10
_journal_name_full 'Chemical Communications'
_journal_page_first 1042
_journal_paper_doi 10.1039/b201379g
_journal_year 2002
_chemical_formula_moiety 'C183 H207 Cl9 Hg9 O3 S36'
_chemical_formula_sum 'C183 H207 Cl9 Hg9 O3 S36'
_chemical_formula_weight 5972.14
_chemical_name_systematic ' ?'
_space_group_IT_number 165
_symmetry_cell_setting hexagonal
_symmetry_space_group_name_Hall '-P 3 2"c'
_symmetry_space_group_name_H-M 'P -3 c 1'
_audit_creation_date 00-10-12
_audit_creation_method Xtal3.6
_cell_angle_alpha 90
_cell_angle_beta 90
_cell_angle_gamma 120
_cell_formula_units_Z 4
_cell_length_a 22.0184(2)
_cell_length_b 22.0184(2)
_cell_length_c 51.6679(5)
_cell_measurement_reflns_used 31519
_cell_measurement_temperature 173
_cell_measurement_theta_max 27.5
_cell_measurement_theta_min 1.4
_cell_volume 21693.2(3)
_computing_publication_material CIFGEN_IN_OpenMoleN_(_1997)
_computing_structure_refinement LSFM_OpenMoleN_(_1997)
_computing_structure_solution Direct_methods_(SIR,_Burla_et_al.,_1989)
_diffrn_ambient_temperature 173
_diffrn_measurement_details
;
31519 reflections were collected using program Collect
("Collect" Data collection software, Nonius B.V., 1998)
The conditions were as follow : crystal to detector distance =  77. mm.
Scan angle =  0.3 deg 1 scans of   60 sec per frame.
Data collection was divided into  1 set(s)
with the following starting angles and number of frames :

Set 1 Theta =    6.90 Omega =    0.00 Kappa =    0.00  581 frames
Friedel pairs were not averaged. Internal R = 0.03
;
_diffrn_measurement_device_type KappaCCD
_diffrn_measurement_method '\p scans'
_diffrn_radiation_monochromator graphite
_diffrn_radiation_type Mo-K\a
_diffrn_radiation_wavelength 0.71073
_diffrn_reflns_av_R_equivalents 0.030
_diffrn_reflns_av_sigmaI/netI 0.333
_diffrn_reflns_limit_h_max 28
_diffrn_reflns_limit_h_min 0
_diffrn_reflns_limit_k_max 0
_diffrn_reflns_limit_k_min -24
_diffrn_reflns_limit_l_max 65
_diffrn_reflns_limit_l_min -65
_diffrn_reflns_number 31519
_diffrn_reflns_theta_max 27.48
_diffrn_reflns_theta_min 2.5
_diffrn_source xray_tube
_diffrn_standards_decay_% 0
_exptl_absorpt_coefficient_mu 6.923
_exptl_absorpt_correction_T_max 0.330
_exptl_absorpt_correction_T_min 0.234
_exptl_absorpt_correction_type refdelf_(Walker_&_Stuart,_1983)
_exptl_crystal_colour yellow
_exptl_crystal_density_diffrn 1.828
_exptl_crystal_density_method none
_exptl_crystal_description prism
_exptl_crystal_F_000 17364
_exptl_crystal_size_max 0.20
_exptl_crystal_size_mid 0.20
_exptl_crystal_size_min 0.16
_refine_diff_density_max 1.138
_refine_diff_density_min -1.171
_refine_ls_extinction_method none
_refine_ls_goodness_of_fit_all 52.143
_refine_ls_goodness_of_fit_ref 1.077
_refine_ls_hydrogen_treatment noref
_refine_ls_matrix_type full
_refine_ls_number_constraints 39
_refine_ls_number_parameters 626
_refine_ls_number_reflns 6062
_refine_ls_number_restraints -8
_refine_ls_R_factor_all 0.184
_refine_ls_R_factor_gt 0.064
_refine_ls_shift/esd_mean 0.001
_refine_ls_shift/su_max 0.028
_refine_ls_structure_factor_coef F
_refine_ls_weighting_scheme sigma
_refine_ls_wR_factor_all 0.587
_refine_ls_wR_factor_ref 0.081
_reflns_number_gt 6062
_reflns_number_total 17133
_reflns_threshold_expression >3.0\s(I)
_cod_data_source_file b201379g.txt
_cod_data_source_block st930
_cod_original_sg_symbol_Hall '-P 3 2 c'
_cod_database_code 7114219

loop_
_symmetry_equiv_pos_as_xyz
x,y,z
-y,+x-y,+z
-x+y,-x,+z
+y,+x,1/2-z
+x-y,-y,1/2-z
-x,-x+y,1/2-z
-x,-y,-z
+y,-x+y,-z
+x-y,+x,-z
-y,-x,1/2+z
-x+y,+y,1/2+z
+x,+x-y,1/2+z

loop_
_atom_site_aniso_label
_atom_site_aniso_U_11
_atom_site_aniso_U_22
_atom_site_aniso_U_33
_atom_site_aniso_U_12
_atom_site_aniso_U_13
_atom_site_aniso_U_23
_atom_site_aniso_type_symbol
HG1 0.0491 0.0516(4) 0.0416(5) 0.0291(3) -0.0008(4) 0.0004(4) Hg
HG2 0.0496 0.0491(4) 0.0408(5) 0.0239(3) -0.0010(4) -0.0013(4) Hg
S1 0.059(3) 0.054(2) 0.042(3) 0.036(2) -0.002(3) -0.004(2) S
S2 0.069(3) 0.056(3) 0.040(3) 0.036(2) -0.003(3) 0.002(3) S
S3 0.051(3) 0.058(3) 0.040(3) 0.027(2) -0.001(3) -0.006(3) S
S4 0.048(3) 0.064(3) 0.044(3) 0.017(2) -0.003(3) -0.005(3) S
S5 0.053(3) 0.048(3) 0.041(3) 0.024(2) -0.001(3) 0.002(3) S
S6 0.071(3) 0.045(3) 0.049(4) 0.031(2) 0.002(3) 0.003(3) S
S7 0.040(2) 0.053(3) 0.037(3) 0.021(2) 0.001(2) 0.004(3) S
S8 0.065(3) 0.051(2) 0.041(3) 0.037(2) -0.007(3) -0.003(2) S
C1 0.06(1) 0.036(8) 0.04(1) 0.032(6) -0.01(1) -0.006(9) C
C2 0.09(1) 0.06(1) 0.03(1) 0.034(9) 0.01(1) 0.01(1) C
C3 0.16(2) 0.06(1) 0.07(2) 0.076(9) 0.00(2) 0.00(1) C
C4 0.13(1) 0.08(1) 0.03(1) 0.080(8) -0.00(1) 0.00(1) C
C5 0.07(1) 0.048(9) 0.04(1) 0.041(6) -0.01(1) -0.000(9) C
C6 0.06(1) 0.07(1) 0.08(2) 0.047(7) -0.02(1) -0.02(1) C
C11 0.08(1) 0.09(1) 0.03(1) 0.060(7) 0.02(1) 0.02(1) C
C12 0.05(1) 0.08(1) 0.05(1) 0.032(8) -0.02(1) -0.01(1) C
C13 0.04(1) 0.08(1) 0.05(1) 0.029(8) 0.00(1) 0.00(1) C
C14 0.09(1) 0.07(1) 0.03(1) 0.03(1) -0.02(1) 0.00(1) C
C15 0.06(1) 0.07(1) 0.03(1) 0.043(7) -0.017(9) -0.01(1) C
C16 0.06(1) 0.07(1) 0.02(1) 0.037(7) 0.009(9) 0.011(9) C
C17 0.07(1) 0.12(2) 0.06(2) 0.057(9) -0.00(1) -0.02(1) C
C18 0.15(2) 0.21(3) 0.20(4) 0.12(2) -0.09(2) -0.06(3) C
C19 0.08(1) 0.22(2) 0.07(2) 0.10(1) 0.00(1) 0.02(2) C
C20 0.09(2) 0.13(2) 0.10(2) 0.06(1) -0.03(2) 0.01(2) C
C21 0.05(1) 0.05(1) 0.05(1) 0.013(9) -0.01(1) -0.02(1) C
C22 0.07(2) 0.08(2) 0.06(2) 0.02(1) -0.01(1) 0.01(1) C
C23 0.04(1) 0.13(2) 0.06(2) 0.01(1) -0.00(1) -0.03(2) C
C24 0.06(1) 0.07(2) 0.04(1) 0.00(1) -0.00(1) 0.00(1) C
C25 0.07(1) 0.05(1) 0.05(1) 0.027(8) -0.01(1) -0.00(1) C
C26 0.06(1) 0.05(1) 0.03(1) 0.025(8) -0.00(1) 0.01(1) C
C31 0.05(1) 0.06(1) 0.03(1) 0.033(7) 0.003(9) -0.002(9) C
C32 0.06(2) 0.02(1) 0.09(2) -0.02(1) 0.02(2) 0.01(1) C
C33 0.013(9) 0.07(1) 0.10(2) 0.010(8) -0.00(1) -0.00(1) C
C34 0.06(1) 0.03(1) 0.06(1) 0.011(8) -0.01(1) 0.02(1) C
C35 0.067(9) 0.055(8) 0.04(1) 0.049(6) 0.013(9) 0.012(9) C
C36 0.06(1) 0.05(1) 0.04(1) 0.024(8) -0.01(1) -0.00(1) C
C37 0.06(1) 0.05(1) 0.09(2) -0.00(1) -0.01(1) 0.02(1) C
C38 0.08(2) 0.11(2) 0.17(3) 0.04(1) 0.05(2) 0.07(2) C
C39 0.09(2) 0.15(2) 0.24(4) 0.07(1) 0.09(2) 0.06(3) C
C40 0.10(2) 0.15(3) 0.12(2) -0.06(2) -0.09(2) 0.06(2) C
HG3 0.0364 0.0460(3) 0.0356(4) 0.0201(2) -0.0020(3) 0.0005(4) Hg
S9 0.042(2) 0.047(2) 0.031(3) 0.024(2) -0.002(2) -0.003(2) S
S10 0.046(2) 0.052(2) 0.033(3) 0.028(2) -0.001(2) -0.002(2) S
S11 0.036(2) 0.048(2) 0.031(3) 0.016(2) -0.000(2) 0.006(2) S
S12 0.052(2) 0.045(2) 0.029(3) 0.029(2) -0.004(2) 0.003(2) S
C41 0.042(8) 0.035(8) 0.04(1) 0.027(6) -0.001(9) -0.001(8) C
C42 0.08(1) 0.043(9) 0.04(1) 0.039(7) 0.00(1) 0.001(9) C
C43 0.11(1) 0.07(1) 0.02(1) 0.062(7) -0.00(1) 0.014(9) C
C44 0.08(1) 0.054(9) 0.07(2) 0.048(7) -0.02(1) -0.02(1) C
C45 0.036(8) 0.040(9) 0.05(1) 0.021(6) 0.001(9) 0.018(9) C
C46 0.033(8) 0.033(9) 0.04(1) 0.015(6) -0.011(9) 0.000(9) C
C47 0.29(2) 0.11(1) 0.03(1) 0.15(1) 0.03(2) 0.01(1) C
C48 0.23(3) 0.07(2) 0.08(2) 0.08(1) 0.04(2) 0.03(2) C
C49 0.27(2) 0.16(1) 0.04(2) 0.186(9) 0.02(2) 0.04(1) C
C50 0.49(3) 0.15(2) 0.09(2) 0.24(1) -0.12(2) -0.05(2) C
C51 0.035(9) 0.038(9) 0.013(9) 0.007(7) -0.010(8) -0.016(8) C
C52 0.06(1) 0.04(1) 0.04(1) 0.021(8) -0.00(1) -0.00(1) C
C53 0.024(8) 0.041(9) 0.05(1) 0.015(6) -0.007(9) -0.00(1) C
C54 0.039(9) 0.05(1) 0.03(1) 0.019(7) 0.006(9) -0.005(9) C
C55 0.053(9) 0.056(9) 0.02(1) 0.037(6) -0.006(8) -0.002(8) C
C56 0.038(9) 0.041(9) 0.02(1) 0.017(6) -0.001(8) 0.000(8) C
C57 0.07(1) 0.07(1) 0.20(3) 0.038(9) 0.03(2) 0.08(2) C

loop_
_atom_site_label
_atom_site_fract_x
_atom_site_fract_y
_atom_site_fract_z
_atom_site_U_iso_or_equiv
_atom_site_occupancy
_atom_site_thermal_displace_type
_atom_site_calc_flag
_atom_site_calc_attached_atom
_atom_site_type_symbol
HG1 0.34458(4) 0.77417(4) 0.12137(2) 0.0472 1.000 Uani ? ? Hg
HG2 0.34879(4) 0.77820(4) 0.04593(2) 0.0463 1.000 Uani ? ? Hg
S1 0.2564(3) 0.7578(3) 0.0905(1) 0.051(3) 1.000 Uani ? ? S
S2 0.2753(3) 0.8576(3) 0.0409(1) 0.054(3) 1.000 Uani ? ? S
S3 0.2560(3) 0.7057(3) 0.0171(1) 0.049(3) 1.000 Uani ? ? S
S4 0.0963(3) 0.5698(3) 0.0208(1) 0.051(3) 1.000 Uani ? ? S
S5 0.4424(3) 0.8344(3) 0.0772(1) 0.047(3) 1.000 Uani ? ? S
S6 0.4490(3) 0.9267(3) 0.1267(1) 0.054(3) 1.000 Uani ? ? S
S7 0.4272(3) 0.7761(3) 0.1516(1) 0.043(3) 1.000 Uani ? ? S
S8 0.2462(3) 0.8109(3) 0.1475(1) 0.051(3) 1.000 Uani ? ? S
C1 0.251(1) 0.8596(9) 0.1196(4) 0.05(1) 1.000 Uani ? ? C
C2 0.248(1) 0.919(1) 0.1226(4) 0.05(1) 1.000 Uani ? ? C
C3 0.2518(9) 0.9592(9) 0.1013(4) 0.09(2) 1.000 Uani ? ? C
C4 0.259(1) 0.939(1) 0.0767(4) 0.07(1) 1.000 Uani ? ? C
C5 0.263(1) 0.8787(9) 0.0728(4) 0.05(1) 1.000 Uani ? ? C
C6 0.257(1) 0.837(1) 0.0945(5) 0.07(1) 1.000 Uani ? ? C
C7 0.2516(9) 1.0232(9) 0.1035(4) 0.19(1) 1.000 Uiso ? ? C
C8 0.3086(9) 1.0750(9) 0.1294(4) 0.1969 1.000 Uiso ? ? C
C9 0.2027(9) 1.0200(9) 0.1259(4) 0.1969 1.000 Uiso ? ? C
C10 0.2398(9) 1.0623(9) 0.0760(4) 0.1969 1.000 Uiso ? ? C
C11 0.194(1) 0.783(1) 0.0346(4) 0.06(1) 1.000 Uani ? ? C
C12 0.133(1) 0.789(1) 0.0350(4) 0.06(1) 1.000 Uani ? ? C
C13 0.069(1) 0.737(1) 0.0301(4) 0.06(1) 1.000 Uani ? ? C
C14 0.058(1) 0.668(1) 0.0259(4) 0.06(1) 1.000 Uani ? ? C
C15 0.116(1) 0.658(1) 0.0253(4) 0.05(1) 1.000 Uani ? ? C
C16 0.184(1) 0.717(1) 0.0278(4) 0.04(1) 1.000 Uani ? ? C
C17 0.006(1) 0.750(1) 0.0237(5) 0.08(1) 1.000 Uani ? ? C
C18 0.018(2) 0.820(2) 0.0370(9) 0.19(3) 1.000 Uani ? ? C
C19 -0.065(1) 0.686(2) 0.0305(6) 0.11(2) 1.000 Uani ? ? C
C20 0.007(1) 0.757(1) -0.0059(6) 0.10(2) 1.000 Uani ? ? C
C21 0.047(1) 0.527(1) 0.0486(4) 0.05(1) 1.000 Uani ? ? C
C22 -0.023(1) 0.479(1) 0.0460(5) 0.07(2) 1.000 Uani ? ? C
C23 -0.0647(8) 0.4387(9) 0.0681(3) 0.07(2) 1.000 Uani ? ? C
C24 -0.031(1) 0.453(1) 0.0914(4) 0.06(1) 1.000 Uani ? ? C
C25 0.468(1) 0.964(1) 0.0947(4) 0.05(1) 1.000 Uani ? ? C
C26 0.462(1) 0.921(1) 0.0734(4) 0.05(1) 1.000 Uani ? ? C
C27 -0.1510(8) 0.3806(9) 0.0639(3) 0.152(8) 1.000 Uiso ? ? C
C28 -0.1801(8) 0.4200(9) 0.0502(3) 0.1517 1.000 Uiso ? ? C
C29 -0.1479(8) 0.3225(9) 0.0425(3) 0.1517 1.000 Uiso ? ? C
C30 -0.1771(8) 0.3588(9) 0.0887(3) 0.1517 1.000 Uiso ? ? C
C31 0.518(1) 0.910(1) 0.1312(4) 0.04(1) 1.000 Uani ? ? C
C32 0.588(1) 0.962(1) 0.1268(5) 0.05(1) 1.000 Uani ? ? C
C33 0.645(1) 0.951(1) 0.1293(5) 0.04(1) 1.000 Uani ? ? C
C34 0.634(1) 0.890(1) 0.1351(5) 0.05(1) 1.000 Uani ? ? C
C35 0.1677(9) 0.7356(9) 0.1410(4) 0.05(1) 1.000 Uani ? ? C
C36 0.509(1) 0.844(1) 0.1401(4) 0.05(1) 1.000 Uani ? ? C
C37 0.721(1) 1.013(1) 0.1212(5) 0.06(2) 1.000 Uani ? ? C
C38 0.718(2) 1.071(2) 0.1052(7) 0.12(2) 1.000 Uani ? ? C
C39 0.755(1) 0.984(2) 0.1010(8) 0.15(2) 1.000 Uani ? ? C
C40 0.759(2) 1.033(2) 0.1456(6) 0.12(2) 1.000 Uani ? ? C
HG3 0.00203(4) 0.89660(4) 0.21215(2) 0.0391 1.000 Uani ? ? Hg
S9 0.0941(2) 0.9243(3) 0.2428(1) 0.040(2) 1.000 Uani ? ? S
S10 -0.0870(3) 0.7413(3) 0.2085(1) 0.043(3) 1.000 Uani ? ? S
S11 -0.0858(2) 0.8832(3) 0.1825(1) 0.038(3) 1.000 Uani ? ? S
S12 -0.1187(3) 0.7644(2) 0.3147(1) 0.041(2) 1.000 Uani ? ? S
C41 -0.1176(9) 0.7153(9) 0.2877(4) 0.039(9) 1.000 Uani ? ? C
C42 -0.125(1) 0.6519(9) 0.2901(4) 0.05(1) 1.000 Uani ? ? C
C43 -0.119(1) 0.615(1) 0.2705(4) 0.06(1) 1.000 Uani ? ? C
C44 -0.110(1) 0.642(1) 0.2458(5) 0.07(1) 1.000 Uani ? ? C
C45 -0.1012(9) 0.7100(9) 0.2418(4) 0.04(1) 1.000 Uani ? ? C
C46 0.1027(9) 0.8501(9) 0.2379(4) 0.035(9) 1.000 Uani ? ? C
C47 -0.129(2) 0.541(1) 0.2758(5) 0.10(2) 1.000 Uani ? ? C
C48 -0.204(2) 0.495(1) 0.2842(6) 0.11(2) 1.000 Uani ? ? C
C49 -0.083(2) 0.544(1) 0.2948(5) 0.12(2) 1.000 Uani ? ? C
C50 -0.118(2) 0.509(2) 0.2514(7) 0.19(2) 1.000 Uani ? ? C
C51 -0.1649(9) 0.7466(9) 0.2027(3) 0.026(9) 1.000 Uani ? ? C
C52 -0.230(1) 0.684(1) 0.2058(4) 0.04(1) 1.000 Uani ? ? C
C53 -0.2922(9) 0.6815(9) 0.2014(4) 0.04(1) 1.000 Uani ? ? C
C54 -0.2892(9) 0.743(1) 0.1952(4) 0.04(1) 1.000 Uani ? ? C
C55 -0.1950(9) 0.7711(9) 0.3077(4) 0.037(9) 1.000 Uani ? ? C
C56 -0.1631(9) 0.8075(9) 0.1939(3) 0.030(9) 1.000 Uani ? ? C
C57 -0.361(1) 0.612(1) 0.2010(7) 0.10(2) 1.000 Uani ? ? C
C58 -0.419(2) 0.620(2) 0.2053(8) 0.16(2) 1.000 Uiso ? ? C
C59 -0.358(2) 0.557(2) 0.2132(7) 0.12(1) 1.000 Uiso ? ? C
C60 -0.367(3) 0.583(3) 0.172(1) 0.22(2) 1.000 Uiso ? ? C
O1 0.3338(6) 0.7412(6) 0.2774(3) 0.046(4) 1.000 Uiso ? ? O
C61 0.0000 1.0000 0.124(1) 0.10(2) 0.333 Uiso ? ? C
CL1 0.0122(7) 0.9314(7) 0.1169(3) 0.217(7) 1.000 Uiso ? ? Cl
C62 1.0000 0.0000 0.055(3) 0.17(7) 0.167 Uiso ? ? C
CL2 0.996(1) 0.070(1) 0.0400(5) 0.164(9) 0.500 Uiso ? ? Cl
C63 0.5421(6) 0.3250(6) 0.1747(2) 0.24(5) 0.500 Uiso ? ? C
CL3 0.5213(6) 0.3965(6) 0.1600(2) 0.155(9) 0.500 Uiso ? ? Cl
CL4 0.5450(6) 0.2930(6) 0.1407(2) 0.18(1) 0.500 Uiso ? ? Cl
CL5 0.4496(6) 0.2596(6) 0.1784(2) 0.115(6) 0.500 Uiso ? ? Cl
H1 0.2445 0.9335 0.1395 0.0761 1.000 Uiso calc C2 H
H2 0.2617 0.9674 0.0623 0.0902 1.000 Uiso calc C4 H
H3 0.3082 1.1178 0.1307 0.2560 1.000 Uiso calc C8 H
H4 0.2928 1.0498 0.1452 0.2560 1.000 Uiso calc C8 H
H5 0.3550 1.0847 0.1259 0.2560 1.000 Uiso calc C8 H
H6 0.2035 1.0634 0.1270 0.2560 1.000 Uiso calc C9 H
H7 0.1562 0.9834 0.1227 0.2560 1.000 Uiso calc C9 H
H8 0.2187 1.0112 0.1418 0.2560 1.000 Uiso calc C9 H
H9 0.2410 1.1046 0.0807 0.2560 1.000 Uiso calc C10 H
H10 0.2762 1.0725 0.0639 0.2560 1.000 Uiso calc C10 H
H11 0.1958 1.0312 0.0683 0.2560 1.000 Uiso calc C10 H
H12 0.1392 0.8332 0.0391 0.0735 1.000 Uiso calc C12 H
H13 0.0116 0.6292 0.0236 0.0883 1.000 Uiso calc C14 H
H14 -0.0200 0.8270 0.0330 0.2254 1.000 Uiso calc C18 H
H15 0.0214 0.8169 0.0553 0.2254 1.000 Uiso calc C18 H
H16 0.0605 0.8588 0.0307 0.2254 1.000 Uiso calc C18 H
H17 -0.1012 0.6966 0.0263 0.1457 1.000 Uiso calc C19 H
H18 -0.0720 0.6466 0.0209 0.1457 1.000 Uiso calc C19 H
H19 -0.0670 0.6766 0.0485 0.1457 1.000 Uiso calc C19 H
H20 -0.0305 0.7646 -0.0109 0.1345 1.000 Uiso calc C20 H
H21 0.0501 0.7954 -0.0113 0.1345 1.000 Uiso calc C20 H
H22 0.0002 0.7151 -0.0138 0.1345 1.000 Uiso calc C20 H
H23 -0.0443 0.4708 0.0295 0.1051 1.000 Uiso calc C22 H
H24 -0.0561 0.4261 0.1060 0.0917 1.000 Uiso calc C24 H
H25 -0.2289 0.3898 0.0473 0.1972 1.000 Uiso calc C28 H
H26 -0.1733 0.4586 0.0606 0.1972 1.000 Uiso calc C28 H
H27 -0.1568 0.4366 0.0341 0.1972 1.000 Uiso calc C28 H
H28 -0.1942 0.2865 0.0385 0.1972 1.000 Uiso calc C29 H
H29 -0.1249 0.3465 0.0271 0.1972 1.000 Uiso calc C29 H
H30 -0.1227 0.3023 0.0500 0.1972 1.000 Uiso calc C29 H
H31 -0.2259 0.3258 0.0878 0.1972 1.000 Uiso calc C30 H
H32 -0.1534 0.3377 0.0967 0.1972 1.000 Uiso calc C30 H
H33 -0.1700 0.3981 0.0987 0.1972 1.000 Uiso calc C30 H
H34 0.5974 1.0076 0.1219 0.0967 1.000 Uiso calc C32 H
H35 0.6733 0.8826 0.1354 0.0723 1.000 Uiso calc C34 H
H36 0.7647 1.1059 0.1009 0.1641 1.000 Uiso calc C38 H
H37 0.6925 1.0507 0.0897 0.1641 1.000 Uiso calc C38 H
H38 0.6961 1.0905 0.1150 0.1641 1.000 Uiso calc C38 H
H39 0.8004 1.0212 0.0962 0.2014 1.000 Uiso calc C39 H
H40 0.7595 0.9474 0.1087 0.2014 1.000 Uiso calc C39 H
H41 0.7264 0.9672 0.0861 0.2014 1.000 Uiso calc C39 H
H42 0.8054 1.0700 0.1427 0.2250 1.000 Uiso calc C40 H
H43 0.7359 1.0478 0.1574 0.2250 1.000 Uiso calc C40 H
H44 0.7603 0.9937 0.1527 0.2250 1.000 Uiso calc C40 H
H45 -0.1341 0.6314 0.3068 0.0621 1.000 Uiso calc C42 H
H46 -0.1104 0.6149 0.2315 0.0783 1.000 Uiso calc C44 H
H47 -0.2117 0.4489 0.2876 0.1656 1.000 Uiso calc C48 H
H48 -0.2122 0.5135 0.2994 0.1656 1.000 Uiso calc C48 H
H49 -0.2342 0.4927 0.2708 0.1656 1.000 Uiso calc C48 H
H50 -0.0895 0.4987 0.2978 0.1640 1.000 Uiso calc C49 H
H51 -0.0359 0.5745 0.2892 0.1640 1.000 Uiso calc C49 H
H52 -0.0908 0.5621 0.3104 0.1640 1.000 Uiso calc C49 H
H53 -0.1249 0.4642 0.2552 0.2727 1.000 Uiso calc C50 H
H54 -0.1515 0.5050 0.2387 0.2727 1.000 Uiso calc C50 H
H55 -0.0723 0.5387 0.2451 0.2727 1.000 Uiso calc C50 H
H56 -0.2306 0.6425 0.2110 0.0620 1.000 Uiso calc C52 H
H57 -0.3322 0.7428 0.1929 0.0546 1.000 Uiso calc C54 H
H58 -0.4600 0.5755 0.2048 0.2106 1.000 Uiso calc C58 H
H59 -0.4146 0.6411 0.2217 0.2106 1.000 Uiso calc C58 H
H60 -0.4210 0.6492 0.1922 0.2106 1.000 Uiso calc C58 H
H61 -0.4025 0.5158 0.2122 0.1605 1.000 Uiso calc C59 H
H62 -0.3239 0.5494 0.2048 0.1605 1.000 Uiso calc C59 H
H63 -0.3452 0.5687 0.2309 0.1605 1.000 Uiso calc C59 H
H64 -0.4098 0.5394 0.1709 0.2896 1.000 Uiso calc C60 H
H65 -0.3679 0.6156 0.1604 0.2896 1.000 Uiso calc C60 H
H66 -0.3287 0.5767 0.1688 0.2896 1.000 Uiso calc C60 H

loop_
_atom_type_symbol
_atom_type_scat_dispersion_real
_atom_type_scat_dispersion_imag
_atom_type_scat_source
C 0.002 0.002 International_Tables_Vol_IV_Table_2.3.1
H 0.000 0.000 International_Tables_Vol_IV_Table_2.3.1
Cl 0.132 0.159 International_Tables_Vol_IV_Table_2.3.1
Hg -3.084 9.223 International_Tables_Vol_IV_Table_2.3.1
O 0.008 0.006 International_Tables_Vol_IV_Table_2.3.1
S 0.110 0.124 International_Tables_Vol_IV_Table_2.3.1

loop_
_geom_angle_atom_site_label_1
_geom_angle_atom_site_label_2
_geom_angle_atom_site_label_3
_geom_angle
S1 HG1 S5 84.62
S1 HG1 S6 109.93
S1 HG1 S7 173.30
S1 HG1 S8 72.48
S5 HG1 S7 96.94
S5 HG1 S8 133.70
S6 HG1 S7 76.57
S6 HG1 S8 84.72
S7 HG1 S8 110.45
S1 HG2 S2 67.35
S1 HG2 S3 95.23
S1 HG2 S5 84.47
S2 HG2 S3 78.47
S2 HG2 S5 109.72
S3 HG2 S5 170.80
S9 HG3 S10 108.73
S9 HG3 S11 173.20
S10 HG3 S11 77.76
C5 S2 C11 101(1)
C15 S4 C21 103(1)
C25 S6 C31 100(1)
C1 S8 C35 98(1)
S8 C1 C2 118(1)
S8 C1 C6 121(1)
C2 C1 C6 120(2)
C1 C2 C3 120(2)
C2 C3 C4 120(2)
C2 C3 C7 123(1)
C4 C3 C7 116(1)
C3 C4 C5 120(2)
S2 C5 C4 118(1)
S2 C5 C6 123(1)
C4 C5 C6 118(2)
S1 C6 C1 120(2)
S1 C6 C5 119(1)
C1 C6 C5 120(2)
C3 C7 C8 110.0(9)
C3 C7 C9 111.1(9)
C3 C7 C10 120.0(9)
C8 C7 C9 73.97
C8 C7 C10 121.39
C9 C7 C10 110.98
C7 C8 C9 47.65
C7 C9 C8 58.38
S2 C11 C12 118(2)
S2 C11 C16 124(2)
C12 C11 C16 116(2)
C11 C12 C13 125(2)
C12 C13 C14 118(2)
C12 C13 C17 123(2)
C14 C13 C17 117(2)
C13 C14 C15 118(2)
S4 C15 C14 114(2)
S4 C15 C16 125(1)
C14 C15 C16 119(2)
S3 C16 C11 121(2)
S3 C16 C15 116(1)
C11 C16 C15 121(2)
C13 C17 C18 110(2)
C13 C17 C19 112(2)
C13 C17 C20 105(2)
C18 C17 C19 112(3)
C18 C17 C20 109(3)
C19 C17 C20 105(2)
S4 C21 C22 119(2)
C21 C22 C23 121(2)
C22 C23 C24 116(1)
C22 C23 C27 119(1)
C24 C23 C27 124(1)
S6 C25 C26 118(1)
S5 C26 C25 122(1)
C23 C27 C28 105.6(7)
C23 C27 C29 101.4(6)
C23 C27 C30 104.9(6)
C28 C27 C29 108.47
C28 C27 C30 114.46
C29 C27 C30 120.09
S6 C31 C32 121(2)
S6 C31 C36 124(1)
C32 C31 C36 114(2)
C31 C32 C33 123(2)
C32 C33 C34 119(2)
C32 C33 C37 118(2)
C34 C33 C37 121(2)
S7 C36 C31 121(1)
C33 C37 C38 113(2)
C33 C37 C39 109(2)
C33 C37 C40 103(2)
C38 C37 C39 101(2)
C38 C37 C40 118(3)
C39 C37 C40 111(3)
C45 S10 C51 101(1)
C41 S12 C55 101(1)
S12 C41 C42 122(1)
C41 C42 C43 124(2)
C42 C43 C44 118(2)
C42 C43 C47 119(2)
C44 C43 C47 121(2)
C43 C44 C45 120(2)
S10 C45 C44 116(1)
C43 C47 C48 107(3)
C43 C47 C49 110(3)
C43 C47 C50 111(2)
C48 C47 C49 111(3)
C48 C47 C50 107(4)
C49 C47 C50 109(3)
S10 C51 C52 117(1)
S10 C51 C56 123(1)
C52 C51 C56 119(2)
C51 C52 C53 122(2)
C52 C53 C54 116(2)
C52 C53 C57 121(2)
C54 C53 C57 121(2)
C53 C57 C58 113(3)
C53 C57 C59 114(2)
C53 C57 C60 105(3)
C58 C57 C59 118(3)
C58 C57 C60 107(4)
C59 C57 C60 95(3)
CL3 C63 CL4 90.3(6)
CL3 C63 CL5 93.2(6)
CL4 C63 CL5 92.0(6)

loop_
_geom_bond_atom_site_label_1
_geom_bond_atom_site_label_2
_geom_bond_distance
HG1 HG2 3.8990(9)
HG1 S1 2.397(7)
HG1 S5 2.959(7)
HG1 S6 2.987(7)
HG1 S7 2.384(7)
HG2 S1 2.953(7)
HG2 S2 2.928(7)
HG2 S3 2.384(7)
HG2 S5 2.414(8)
HG3 S9 2.399(8)
HG3 S10 2.977(8)
HG3 S11 2.368(8)
S1 C6 1.76(2)
S2 C5 1.77(2)
S2 C11 1.76(3)
S3 C16 1.80(2)
S4 C15 1.77(3)
S4 C21 1.76(2)
S5 C26 1.74(2)
S6 C25 1.81(2)
S6 C31 1.75(2)
S7 C36 1.78(2)
S8 C1 1.77(2)
S8 C35 1.73(3)
C1 C2 1.34(3)
C1 C6 1.41(3)
C2 C3 1.39(3)
C3 C4 1.38(3)
C3 C7 1.42(2)
C4 C5 1.39(3)
C5 C6 1.41(3)
C7 C8 1.7963
C7 C9 1.5590
C7 C10 1.7491
C8 C9 2.0274
C11 C12 1.40(3)
C11 C16 1.41(3)
C12 C13 1.33(3)
C13 C14 1.44(4)
C13 C17 1.57(4)
C14 C15 1.42(4)
C15 C16 1.41(3)
C17 C18 1.60(5)
C17 C19 1.53(4)
C17 C20 1.54(4)
C21 C22 1.38(3)
C22 C23 1.46(3)
C23 C24 1.36(3)
C23 C27 1.69(2)
C25 C26 1.42(3)
C27 C28 1.4892
C27 C29 1.7195
C27 C30 1.3885
C31 C32 1.41(3)
C31 C36 1.43(3)
C32 C33 1.40(4)
C33 C34 1.28(3)
C33 C37 1.59(3)
C37 C38 1.54(4)
C37 C39 1.59(5)
C37 C40 1.45(4)
S9 C46 1.76(2)
S10 C45 1.82(2)
S10 C51 1.80(2)
S11 C56 1.79(2)
S12 C41 1.77(2)
S12 C55 1.80(2)
C41 C42 1.33(3)
C42 C43 1.34(3)
C43 C44 1.37(3)
C43 C47 1.56(4)
C44 C45 1.43(3)
C47 C48 1.50(6)
C47 C49 1.39(5)
C47 C50 1.51(5)
C51 C52 1.42(3)
C51 C56 1.40(3)
C52 C53 1.36(3)
C53 C54 1.37(3)
C53 C57 1.52(4)
C57 C58 1.38(5)
C57 C59 1.40(4)
C57 C60 1.59(6)
C61 CL1 1.70(2)
C62 CL2 1.77(8)
C63 CL3 2.00(1)
C63 CL4 1.90(1)
C63 CL5 1.82(1)
